data_7718156
loop_
_publ_author_name
'Leung, Joshua Ji-Nung'
'Bae, Dae Young'
'Moshood, Yusuff'
'Mirica, Liviu M.'

_publ_section_title
;
 C-C and C-O bond formation reactivity of nickel complexes supported by
 the pyridinophane <sup>Me</sup>N3C ligand.
;
_journal_issue 13
_journal_name_full 'Dalton transactions (Cambridge, England : 2003)'
_journal_page_first 5286
_journal_page_last 5292
_journal_paper_doi 10.1039/d5dt00135h
_journal_volume 54
_journal_year 2025
_chemical_formula_moiety 'C21 H26 N5 Ni, 2(F6 P), C2 H3 N'
_chemical_formula_sum 'C23 H29 F12 N6 Ni P2'
_chemical_formula_weight 738.17
_space_group_crystal_system monoclinic
_space_group_IT_number 14
_space_group_name_Hall '-P 2ybc'
_space_group_name_H-M_alt 'P 1 21/c 1'
_atom_sites_solution_hydrogens geom
_atom_sites_solution_primary direct
_audit_creation_date 2024-10-09
_audit_creation_method
;
Olex2 1.5
(compiled 2024.02.16 svn.r378c4104 for OlexSys, GUI svn.r6928)
;
_audit_update_record
;
2024-11-23 deposited with the CCDC.	2025-02-26 downloaded from the CCDC.
;
_cell_angle_alpha 90
_cell_angle_beta 97.2359(8)
_cell_angle_gamma 90
_cell_formula_units_Z 4
_cell_length_a 10.2675(3)
_cell_length_b 18.8199(5)
_cell_length_c 15.6377(4)
_cell_measurement_reflns_used 36999
_cell_measurement_temperature 100.00
_cell_measurement_theta_max 26.40
_cell_measurement_theta_min 2.16
_cell_volume 2997.66(14)
_computing_cell_refinement 'SAINT V8.40B (?, 2016)'
_computing_data_reduction 'SAINT V8.40B (?, 2016)'
_computing_molecular_graphics 'Olex2 1.5 (Dolomanov et al., 2009)'
_computing_publication_material 'Olex2 1.5 (Dolomanov et al., 2009)'
_computing_structure_refinement 'SHELXL 2018/3 (Sheldrick, 2015)'
_computing_structure_solution 'SHELXS  (Sheldrick, 2008)'
_diffrn_ambient_temperature 100.00
_diffrn_measured_fraction_theta_full 1.000
_diffrn_measured_fraction_theta_max 1.000
_diffrn_measurement_device_type 'Bruker APEX-II CCD'
_diffrn_measurement_method '\f and \w scans'
_diffrn_radiation_type MoK\a
_diffrn_radiation_wavelength 0.71073
_diffrn_reflns_av_R_equivalents 0.0337
_diffrn_reflns_av_unetI/netI 0.0157
_diffrn_reflns_Laue_measured_fraction_full 1.000
_diffrn_reflns_Laue_measured_fraction_max 1.000
_diffrn_reflns_limit_h_max 12
_diffrn_reflns_limit_h_min -12
_diffrn_reflns_limit_k_max 23
_diffrn_reflns_limit_k_min -23
_diffrn_reflns_limit_l_max 19
_diffrn_reflns_limit_l_min -19
_diffrn_reflns_number 72080
_diffrn_reflns_point_group_measured_fraction_full 1.000
_diffrn_reflns_point_group_measured_fraction_max 1.000
_diffrn_reflns_theta_full 25.242
_diffrn_reflns_theta_max 26.409
_diffrn_reflns_theta_min 1.999
_diffrn_source_current 1.0
_diffrn_source_power 0.05
_diffrn_source_voltage 50.0
_diffrn_standards_number 0
_exptl_absorpt_coefficient_mu 0.855
_exptl_absorpt_correction_T_max 0.7454
_exptl_absorpt_correction_T_min 0.6495
_exptl_absorpt_correction_type multi-scan
_exptl_absorpt_process_details
;
SADABS-2016/2 (Bruker,2016/2) was used for absorption correction.
wR2(int) was 0.1294 before and 0.0494 after correction.
The Ratio of minimum to maximum transmission is 0.8713.
The \l/2 correction factor is Not present.
;
_exptl_crystal_colour green
_exptl_crystal_colour_primary green
_exptl_crystal_density_diffrn 1.636
_exptl_crystal_description plate
_exptl_crystal_F_000 1500
_exptl_crystal_size_max 0.572
_exptl_crystal_size_mid 0.152
_exptl_crystal_size_min 0.044
_refine_diff_density_max 0.628
_refine_diff_density_min -0.508
_refine_diff_density_rms 0.060
_refine_ls_extinction_method none
_refine_ls_goodness_of_fit_ref 1.045
_refine_ls_hydrogen_treatment constr
_refine_ls_matrix_type full
_refine_ls_number_parameters 402
_refine_ls_number_reflns 6147
_refine_ls_number_restraints 0
_refine_ls_restrained_S_all 1.045
_refine_ls_R_factor_all 0.0383
_refine_ls_R_factor_gt 0.0353
_refine_ls_shift/su_max 0.003
_refine_ls_shift/su_mean 0.000
_refine_ls_structure_factor_coef Fsqd
_refine_ls_weighting_details 'w=1/[\s^2^(Fo^2^)+(0.0337P)^2^+4.4487P] where P=(Fo^2^+2Fc^2^)/3'
_refine_ls_weighting_scheme calc
_refine_ls_wR_factor_gt 0.0855
_refine_ls_wR_factor_ref 0.0872
_reflns_Friedel_coverage 0.000
_reflns_number_gt 5717
_reflns_number_total 6147
_reflns_threshold_expression 'I > 2\s(I)'
_cod_data_source_file d5dt00135h2.cif
_cod_data_source_block mo_ed01t_0m
_cod_depositor_comments 'Adding full bibliography for 7718154--7718158.cif.'
_cod_database_code 7718156
_shelx_shelxl_version_number 2018/3
_shelx_space_group_comment
;
The symmetry employed for this shelxl refinement is uniquely defined
by the following loop, which should always be used as a source of
symmetry information in preference to the above space-group names.
They are only intended as comments.
;
_shelx_estimated_absorpt_t_max 0.963
_shelx_estimated_absorpt_t_min 0.640
_olex2_refinement_description
;
1.a Secondary CH2 refined with riding coordinates:
 C7(H7A,H7B), C8(H8A,H8B), C14(H14A,H14B), C15(H15A,H15B)
1.b Aromatic/amide H refined with riding coordinates:
 C3(H3), C4(H4), C5(H5), C10(H10), C11(H11), C12(H12)
1.c Idealised Me refined as rotating group:
 C16(H16A,H16B,H16C), C17(H17A,H17B,H17C), C19(H19A,H19B,H19C), C21(H21A,H21B,
 H21C), C23(H23A,H23B,H23C)
;
_olex2_submission_special_instructions 'No special instructions were received'

loop_
_space_group_symop_operation_xyz
'x, y, z'
'-x, y+1/2, -z+1/2'
'-x, -y, -z'
'x, -y-1/2, z-1/2'

loop_
_atom_site_label
_atom_site_type_symbol
_atom_site_fract_x
_atom_site_fract_y
_atom_site_fract_z
_atom_site_U_iso_or_equiv
_atom_site_adp_type
_atom_site_occupancy
_atom_site_site_symmetry_order
_atom_site_calc_flag
_atom_site_refinement_flags_posn
_atom_site_refinement_flags_adp
_atom_site_refinement_flags_occupancy
_atom_site_disorder_assembly
_atom_site_disorder_group
Ni1 Ni 0.17403(2) 0.11961(2) 0.76625(2) 0.01776(8) Uani 1 1 d . . . . .
P1 P 0.23327(5) 0.46335(3) 0.64189(4) 0.02206(13) Uani 1 1 d . . . . .
P2 P 0.87867(7) 0.14800(3) 0.42205(4) 0.03093(15) Uani 1 1 d . . . . .
F1 F 0.33900(13) 0.44073(8) 0.72139(9) 0.0343(3) Uani 1 1 d . . . . .
F2 F 0.20503(17) 0.53564(8) 0.68981(10) 0.0407(4) Uani 1 1 d . . . . .
F3 F 0.12686(14) 0.48497(8) 0.56218(9) 0.0357(3) Uani 1 1 d . . . . .
F4 F 0.26052(16) 0.39107(7) 0.59322(9) 0.0376(3) Uani 1 1 d . . . . .
F5 F 0.34425(14) 0.50238(8) 0.59657(9) 0.0367(3) Uani 1 1 d . . . . .
F6 F 0.12196(13) 0.42445(8) 0.68731(10) 0.0363(3) Uani 1 1 d . . . . .
F7 F 0.81276(19) 0.21427(11) 0.37096(12) 0.0623(5) Uani 1 1 d . . . . .
F8 F 0.84818(17) 0.18280(9) 0.51067(9) 0.0445(4) Uani 1 1 d . . . . .
F9 F 0.9512(3) 0.08559(12) 0.47557(15) 0.0894(9) Uani 1 1 d . . . . .
F10 F 0.9109(2) 0.11435(10) 0.33412(12) 0.0607(5) Uani 1 1 d . . . . .
F11 F 0.7412(2) 0.10951(14) 0.41524(14) 0.0834(8) Uani 1 1 d . . . . .
F12 F 1.01527(17) 0.19014(11) 0.42905(10) 0.0525(5) Uani 1 1 d . . . . .
N1 N 0.32333(18) 0.16516(10) 0.83198(11) 0.0230(4) Uani 1 1 d . . . . .
N2 N 0.15112(19) 0.22261(10) 0.70651(12) 0.0250(4) Uani 1 1 d . . . . .
N3 N 0.26855(17) 0.02587(9) 0.82139(11) 0.0195(4) Uani 1 1 d . . . . .
N4 N 0.02849(18) 0.07126(10) 0.69338(11) 0.0230(4) Uani 1 1 d . . . . .
N5 N 0.06262(18) 0.13504(10) 0.85990(12) 0.0226(4) Uani 1 1 d . . . . .
N6 N 0.6514(5) 0.30285(19) 0.6346(3) 0.1038(16) Uani 1 1 d . . . . .
C1 C 0.2892(2) 0.10465(12) 0.68015(14) 0.0226(4) Uani 1 1 d . . . . .
C2 C 0.2888(2) 0.15584(14) 0.61825(15) 0.0313(5) Uani 1 1 d . . . . .
C3 C 0.3741(3) 0.14590(16) 0.55681(17) 0.0419(6) Uani 1 1 d . . . . .
H3 H 0.375985 0.179295 0.511423 0.050 Uiso 1 1 calc R U . . .
C4 C 0.4566(3) 0.08693(17) 0.56198(17) 0.0429(7) Uani 1 1 d . . . . .
H4 H 0.515902 0.080936 0.520547 0.051 Uiso 1 1 calc R U . . .
C5 C 0.4535(2) 0.03684(15) 0.62669(16) 0.0346(5) Uani 1 1 d . . . . .
H5 H 0.508874 -0.003746 0.628895 0.042 Uiso 1 1 calc R U . . .
C6 C 0.3686(2) 0.04659(13) 0.68842(14) 0.0260(5) Uani 1 1 d . . . . .
C7 C 0.3491(2) -0.00582(12) 0.75735(14) 0.0255(5) Uani 1 1 d . . . . .
H7A H 0.435592 -0.020647 0.787256 0.031 Uiso 1 1 calc R U . . .
H7B H 0.304281 -0.048538 0.731012 0.031 Uiso 1 1 calc R U . . .
C8 C 0.3530(2) 0.05120(12) 0.90011(14) 0.0242(4) Uani 1 1 d . . . . .
H8A H 0.428784 0.018756 0.913039 0.029 Uiso 1 1 calc R U . . .
H8B H 0.301941 0.050254 0.949761 0.029 Uiso 1 1 calc R U . . .
C9 C 0.4019(2) 0.12531(12) 0.88827(13) 0.0219(4) Uani 1 1 d . . . . .
C10 C 0.5114(2) 0.15547(13) 0.93485(15) 0.0279(5) Uani 1 1 d . . . . .
H10 H 0.566197 0.128307 0.976085 0.033 Uiso 1 1 calc R U . . .
C11 C 0.5396(2) 0.22610(14) 0.92021(15) 0.0308(5) Uani 1 1 d . . . . .
H11 H 0.615136 0.247450 0.951193 0.037 Uiso 1 1 calc R U . . .
C12 C 0.4585(2) 0.26594(13) 0.86063(15) 0.0298(5) Uani 1 1 d . . . . .
H12 H 0.478636 0.314136 0.849865 0.036 Uiso 1 1 calc R U . . .
C13 C 0.3474(2) 0.23407(12) 0.81704(14) 0.0252(5) Uani 1 1 d . . . . .
C14 C 0.2433(3) 0.27215(14) 0.75806(17) 0.0405(6) Uani 1 1 d . . . . .
H14A H 0.192800 0.303271 0.792883 0.049 Uiso 1 1 calc R U . . .
H14B H 0.286095 0.302773 0.718297 0.049 Uiso 1 1 calc R U . . .
C15 C 0.1871(3) 0.21284(14) 0.61768(15) 0.0319(5) Uani 1 1 d . . . . .
H15A H 0.221752 0.257966 0.597122 0.038 Uiso 1 1 calc R U . . .
H15B H 0.108137 0.199525 0.577863 0.038 Uiso 1 1 calc R U . . .
C16 C 0.0155(3) 0.25132(13) 0.70120(16) 0.0343(6) Uani 1 1 d . . . . .
H16A H -0.045158 0.219278 0.666555 0.051 Uiso 1 1 calc R U . . .
H16B H 0.012307 0.298384 0.674209 0.051 Uiso 1 1 calc R U . . .
H16C H -0.009965 0.255217 0.759337 0.051 Uiso 1 1 calc R U . . .
C17 C 0.1776(2) -0.02921(12) 0.84754(15) 0.0265(5) Uani 1 1 d . . . . .
H17A H 0.124582 -0.008925 0.889381 0.040 Uiso 1 1 calc R U . . .
H17B H 0.228566 -0.069417 0.873783 0.040 Uiso 1 1 calc R U . . .
H17C H 0.119845 -0.045589 0.796704 0.040 Uiso 1 1 calc R U . . .
C18 C -0.0552(2) 0.03996(12) 0.65726(14) 0.0239(4) Uani 1 1 d . . . . .
C19 C -0.1644(2) -0.00037(14) 0.61252(16) 0.0325(5) Uani 1 1 d . . . . .
H19A H -0.226405 0.032259 0.579933 0.049 Uiso 1 1 calc R U . . .
H19B H -0.209085 -0.026307 0.654698 0.049 Uiso 1 1 calc R U . . .
H19C H -0.131059 -0.034169 0.572830 0.049 Uiso 1 1 calc R U . . .
C20 C -0.0010(2) 0.13912(11) 0.91433(14) 0.0224(4) Uani 1 1 d . . . . .
C21 C -0.0824(2) 0.14324(12) 0.98363(15) 0.0275(5) Uani 1 1 d . . . . .
H21A H -0.168792 0.122689 0.964378 0.041 Uiso 1 1 calc R U . . .
H21B H -0.092701 0.193073 0.999678 0.041 Uiso 1 1 calc R U . . .
H21C H -0.040529 0.116745 1.033654 0.041 Uiso 1 1 calc R U . . .
C22 C 0.6607(3) 0.25079(17) 0.6716(2) 0.0521(8) Uani 1 1 d . . . . .
C23 C 0.6753(3) 0.18421(16) 0.7171(2) 0.0479(7) Uani 1 1 d . . . . .
H23A H 0.730959 0.152320 0.687965 0.072 Uiso 1 1 calc R U . . .
H23B H 0.588810 0.162427 0.718070 0.072 Uiso 1 1 calc R U . . .
H23C H 0.716112 0.192562 0.776370 0.072 Uiso 1 1 calc R U . . .

loop_
_atom_site_aniso_label
_atom_site_aniso_U_11
_atom_site_aniso_U_22
_atom_site_aniso_U_33
_atom_site_aniso_U_23
_atom_site_aniso_U_13
_atom_site_aniso_U_12
Ni1 0.01945(14) 0.01816(14) 0.01547(13) 0.00057(10) 0.00145(10) -0.00079(10)
P1 0.0210(3) 0.0224(3) 0.0231(3) 0.0020(2) 0.0040(2) -0.0007(2)
P2 0.0450(4) 0.0256(3) 0.0223(3) -0.0027(2) 0.0046(3) 0.0011(3)
F1 0.0254(7) 0.0453(9) 0.0309(7) 0.0061(6) -0.0019(6) 0.0000(6)
F2 0.0608(10) 0.0294(8) 0.0338(8) -0.0027(6) 0.0131(7) 0.0082(7)
F3 0.0360(8) 0.0339(8) 0.0345(8) 0.0114(6) -0.0068(6) -0.0006(6)
F4 0.0559(9) 0.0232(7) 0.0345(8) -0.0017(6) 0.0085(7) 0.0054(6)
F5 0.0337(8) 0.0419(8) 0.0366(8) 0.0040(6) 0.0127(6) -0.0113(6)
F6 0.0234(7) 0.0434(9) 0.0432(8) 0.0172(7) 0.0082(6) -0.0003(6)
F7 0.0647(12) 0.0768(14) 0.0469(10) 0.0242(10) 0.0123(9) 0.0334(10)
F8 0.0587(10) 0.0491(10) 0.0267(7) -0.0084(7) 0.0095(7) -0.0012(8)
F9 0.133(2) 0.0641(13) 0.0852(16) 0.0497(12) 0.0678(15) 0.0573(14)
F10 0.0929(15) 0.0502(11) 0.0452(10) -0.0241(8) 0.0325(10) -0.0187(10)
F11 0.0885(16) 0.1062(18) 0.0612(13) -0.0426(12) 0.0323(12) -0.0628(14)
F12 0.0497(10) 0.0763(13) 0.0309(8) -0.0022(8) 0.0030(7) -0.0158(9)
N1 0.0256(9) 0.0246(9) 0.0189(8) -0.0008(7) 0.0032(7) -0.0021(7)
N2 0.0327(10) 0.0210(9) 0.0195(9) 0.0028(7) -0.0032(7) -0.0002(8)
N3 0.0193(8) 0.0197(9) 0.0198(8) 0.0010(7) 0.0036(7) 0.0000(7)
N4 0.0234(9) 0.0246(9) 0.0209(9) 0.0006(7) 0.0021(7) 0.0001(8)
N5 0.0247(9) 0.0210(9) 0.0218(9) -0.0002(7) 0.0021(7) 0.0033(7)
N6 0.150(4) 0.060(2) 0.082(3) 0.0232(19) -0.059(3) -0.025(2)
C1 0.0215(10) 0.0241(11) 0.0215(10) -0.0021(8) 0.0007(8) -0.0060(8)
C2 0.0352(13) 0.0374(14) 0.0218(11) 0.0036(10) 0.0054(9) -0.0037(10)
C3 0.0480(16) 0.0506(17) 0.0290(13) 0.0066(12) 0.0117(11) -0.0098(13)
C4 0.0404(15) 0.0584(18) 0.0328(14) -0.0036(13) 0.0162(11) -0.0064(13)
C5 0.0308(12) 0.0428(15) 0.0318(12) -0.0060(11) 0.0098(10) -0.0026(11)
C6 0.0244(11) 0.0333(12) 0.0209(10) -0.0034(9) 0.0052(8) -0.0008(9)
C7 0.0253(11) 0.0259(11) 0.0263(11) -0.0040(9) 0.0064(9) 0.0026(9)
C8 0.0256(11) 0.0255(11) 0.0205(10) 0.0013(8) -0.0004(8) 0.0030(9)
C9 0.0204(10) 0.0270(11) 0.0184(10) -0.0036(8) 0.0028(8) 0.0017(8)
C10 0.0246(11) 0.0322(13) 0.0259(11) -0.0064(9) -0.0008(9) 0.0024(9)
C11 0.0245(11) 0.0363(13) 0.0308(12) -0.0109(10) 0.0005(9) -0.0052(10)
C12 0.0353(13) 0.0260(12) 0.0287(12) -0.0055(9) 0.0062(10) -0.0083(10)
C13 0.0325(12) 0.0233(11) 0.0198(10) -0.0011(8) 0.0027(9) -0.0044(9)
C14 0.0559(17) 0.0239(12) 0.0362(14) 0.0048(10) -0.0155(12) -0.0064(12)
C15 0.0409(13) 0.0325(13) 0.0219(11) 0.0082(9) 0.0025(10) -0.0020(10)
C16 0.0413(14) 0.0290(13) 0.0317(13) 0.0052(10) 0.0013(11) 0.0103(10)
C17 0.0283(11) 0.0200(11) 0.0321(12) 0.0050(9) 0.0072(9) -0.0026(9)
C18 0.0253(11) 0.0263(11) 0.0204(10) -0.0001(9) 0.0039(8) 0.0016(9)
C19 0.0283(12) 0.0398(14) 0.0288(12) -0.0055(10) 0.0016(9) -0.0097(10)
C20 0.0266(11) 0.0165(10) 0.0235(11) 0.0006(8) 0.0010(9) 0.0015(8)
C21 0.0369(12) 0.0219(11) 0.0258(11) 0.0008(9) 0.0125(10) 0.0035(9)
C22 0.065(2) 0.0450(18) 0.0419(16) -0.0034(14) -0.0117(14) -0.0091(15)
C23 0.0491(17) 0.0403(16) 0.0541(18) -0.0033(13) 0.0055(14) -0.0026(13)

loop_
_atom_type_symbol
_atom_type_description
_atom_type_scat_dispersion_real
_atom_type_scat_dispersion_imag
_atom_type_scat_source
C C 0.0033 0.0016 'International Tables Vol C Tables 4.2.6.8 and 6.1.1.4'
H H 0.0000 0.0000 'International Tables Vol C Tables 4.2.6.8 and 6.1.1.4'
F F 0.0171 0.0103 'International Tables Vol C Tables 4.2.6.8 and 6.1.1.4'
N N 0.0061 0.0033 'International Tables Vol C Tables 4.2.6.8 and 6.1.1.4'
Ni Ni 0.3393 1.1124 'International Tables Vol C Tables 4.2.6.8 and 6.1.1.4'
P P 0.1023 0.0942 'International Tables Vol C Tables 4.2.6.8 and 6.1.1.4'

loop_
_exptl_crystal_face_index_h
_exptl_crystal_face_index_k
_exptl_crystal_face_index_l
_exptl_crystal_face_perp_dist
1.00 0.00 0.00 0.0070
-1.00 0.00 0.00 0.0220
0.00 1.00 1.00 0.0500
0.00 -1.00 -1.00 0.0750
0.00 -1.00 1.00 0.1940
0.00 0.00 -1.00 0.1690
0.00 1.00 -1.00 0.2700

loop_
_geom_angle_atom_site_label_1
_geom_angle_atom_site_label_2
_geom_angle_atom_site_label_3
_geom_angle
_geom_angle_site_symmetry_1
_geom_angle_site_symmetry_3
_geom_angle_publ_flag
N1 Ni1 N2 82.38(7) . . ?
N1 Ni1 N3 82.10(7) . . ?
N1 Ni1 N4 176.36(8) . . ?
N1 Ni1 N5 91.99(8) . . ?
N3 Ni1 N2 159.40(7) . . ?
N4 Ni1 N2 97.51(7) . . ?
N4 Ni1 N3 97.12(7) . . ?
N4 Ni1 N5 91.63(7) . . ?
N5 Ni1 N2 98.42(7) . . ?
N5 Ni1 N3 95.58(7) . . ?
C1 Ni1 N1 85.46(8) . . ?
C1 Ni1 N2 82.59(9) . . ?
C1 Ni1 N3 82.75(8) . . ?
C1 Ni1 N4 90.92(8) . . ?
C1 Ni1 N5 177.11(8) . . ?
F1 P1 F3 179.29(9) . . ?
F2 P1 F1 90.43(8) . . ?
F2 P1 F3 90.13(9) . . ?
F2 P1 F4 179.49(10) . . ?
F4 P1 F1 90.08(8) . . ?
F4 P1 F3 89.36(8) . . ?
F5 P1 F1 90.86(8) . . ?
F5 P1 F2 89.89(9) . . ?
F5 P1 F3 89.58(8) . . ?
F5 P1 F4 90.16(8) . . ?
F5 P1 F6 179.85(10) . . ?
F6 P1 F1 89.20(8) . . ?
F6 P1 F2 89.97(9) . . ?
F6 P1 F3 90.36(8) . . ?
F6 P1 F4 89.98(9) . . ?
F7 P2 F8 89.82(10) . . ?
F7 P2 F10 89.98(11) . . ?
F7 P2 F12 87.68(11) . . ?
F8 P2 F12 90.19(9) . . ?
F9 P2 F7 176.27(15) . . ?
F9 P2 F8 88.63(11) . . ?
F9 P2 F10 91.52(12) . . ?
F9 P2 F11 93.02(16) . . ?
F9 P2 F12 88.93(13) . . ?
F10 P2 F8 179.06(11) . . ?
F10 P2 F12 88.89(10) . . ?
F11 P2 F7 90.33(14) . . ?
F11 P2 F8 88.59(10) . . ?
F11 P2 F10 92.33(11) . . ?
F11 P2 F12 177.67(13) . . ?
C9 N1 Ni1 118.04(15) . . ?
C9 N1 C13 122.89(19) . . ?
C13 N1 Ni1 119.01(15) . . ?
C14 N2 Ni1 107.54(13) . . ?
C14 N2 C15 111.4(2) . . ?
C15 N2 Ni1 105.46(14) . . ?
C16 N2 Ni1 113.72(15) . . ?
C16 N2 C14 109.2(2) . . ?
C16 N2 C15 109.42(18) . . ?
C7 N3 Ni1 108.58(13) . . ?
C8 N3 Ni1 104.81(13) . . ?
C8 N3 C7 111.46(16) . . ?
C17 N3 Ni1 114.63(13) . . ?
C17 N3 C7 108.94(17) . . ?
C17 N3 C8 108.40(17) . . ?
C18 N4 Ni1 174.38(18) . . ?
C20 N5 Ni1 175.46(18) . . ?
C2 C1 Ni1 116.49(17) . . ?
C6 C1 Ni1 117.75(16) . . ?
C6 C1 C2 125.7(2) . . ?
C1 C2 C3 116.6(2) . . ?
C1 C2 C15 116.8(2) . . ?
C3 C2 C15 126.3(2) . . ?
C2 C3 H3 120.1 . . ?
C2 C3 C4 119.9(2) . . ?
C4 C3 H3 120.1 . . ?
C3 C4 H4 119.5 . . ?
C5 C4 C3 121.0(2) . . ?
C5 C4 H4 119.5 . . ?
C4 C5 H5 120.3 . . ?
C4 C5 C6 119.4(3) . . ?
C6 C5 H5 120.3 . . ?
C1 C6 C5 117.4(2) . . ?
C1 C6 C7 117.81(19) . . ?
C5 C6 C7 124.5(2) . . ?
N3 C7 H7A 109.5 . . ?
N3 C7 H7B 109.5 . . ?
C6 C7 N3 110.76(18) . . ?
C6 C7 H7A 109.5 . . ?
C6 C7 H7B 109.5 . . ?
H7A C7 H7B 108.1 . . ?
N3 C8 H8A 109.4 . . ?
N3 C8 H8B 109.4 . . ?
N3 C8 C9 111.32(17) . . ?
H8A C8 H8B 108.0 . . ?
C9 C8 H8A 109.4 . . ?
C9 C8 H8B 109.4 . . ?
N1 C9 C8 114.62(18) . . ?
N1 C9 C10 119.8(2) . . ?
C10 C9 C8 125.4(2) . . ?
C9 C10 H10 120.7 . . ?
C9 C10 C11 118.7(2) . . ?
C11 C10 H10 120.7 . . ?
C10 C11 H11 119.7 . . ?
C10 C11 C12 120.6(2) . . ?
C12 C11 H11 119.7 . . ?
C11 C12 H12 120.6 . . ?
C11 C12 C13 118.8(2) . . ?
C13 C12 H12 120.6 . . ?
N1 C13 C12 119.2(2) . . ?
N1 C13 C14 115.7(2) . . ?
C12 C13 C14 124.9(2) . . ?
N2 C14 C13 112.8(2) . . ?
N2 C14 H14A 109.0 . . ?
N2 C14 H14B 109.0 . . ?
C13 C14 H14A 109.0 . . ?
C13 C14 H14B 109.0 . . ?
H14A C14 H14B 107.8 . . ?
N2 C15 C2 109.68(18) . . ?
N2 C15 H15A 109.7 . . ?
N2 C15 H15B 109.7 . . ?
C2 C15 H15A 109.7 . . ?
C2 C15 H15B 109.7 . . ?
H15A C15 H15B 108.2 . . ?
N2 C16 H16A 109.5 . . ?
N2 C16 H16B 109.5 . . ?
N2 C16 H16C 109.5 . . ?
H16A C16 H16B 109.5 . . ?
H16A C16 H16C 109.5 . . ?
H16B C16 H16C 109.5 . . ?
N3 C17 H17A 109.5 . . ?
N3 C17 H17B 109.5 . . ?
N3 C17 H17C 109.5 . . ?
H17A C17 H17B 109.5 . . ?
H17A C17 H17C 109.5 . . ?
H17B C17 H17C 109.5 . . ?
N4 C18 C19 178.7(2) . . ?
C18 C19 H19A 109.5 . . ?
C18 C19 H19B 109.5 . . ?
C18 C19 H19C 109.5 . . ?
H19A C19 H19B 109.5 . . ?
H19A C19 H19C 109.5 . . ?
H19B C19 H19C 109.5 . . ?
N5 C20 C21 179.2(2) . . ?
C20 C21 H21A 109.5 . . ?
C20 C21 H21B 109.5 . . ?
C20 C21 H21C 109.5 . . ?
H21A C21 H21B 109.5 . . ?
H21A C21 H21C 109.5 . . ?
H21B C21 H21C 109.5 . . ?
N6 C22 C23 178.4(5) . . ?
C22 C23 H23A 109.5 . . ?
C22 C23 H23B 109.5 . . ?
C22 C23 H23C 109.5 . . ?
H23A C23 H23B 109.5 . . ?
H23A C23 H23C 109.5 . . ?
H23B C23 H23C 109.5 . . ?

loop_
_geom_bond_atom_site_label_1
_geom_bond_atom_site_label_2
_geom_bond_distance
_geom_bond_site_symmetry_2
_geom_bond_publ_flag
Ni1 N1 1.9351(18) . ?
Ni1 N2 2.1519(18) . ?
Ni1 N3 2.1417(18) . ?
Ni1 N4 1.9825(18) . ?
Ni1 N5 1.9899(18) . ?
Ni1 C1 1.921(2) . ?
P1 F1 1.6017(14) . ?
P1 F2 1.5973(15) . ?
P1 F3 1.6031(14) . ?
P1 F4 1.6005(15) . ?
P1 F5 1.5949(14) . ?
P1 F6 1.5971(14) . ?
P2 F7 1.5859(18) . ?
P2 F8 1.5990(15) . ?
P2 F9 1.574(2) . ?
P2 F10 1.5861(17) . ?
P2 F11 1.578(2) . ?
P2 F12 1.6030(18) . ?
N1 C9 1.345(3) . ?
N1 C13 1.346(3) . ?
N2 C14 1.491(3) . ?
N2 C15 1.493(3) . ?
N2 C16 1.486(3) . ?
N3 C7 1.501(3) . ?
N3 C8 1.492(3) . ?
N3 C17 1.486(3) . ?
N4 C18 1.133(3) . ?
N5 C20 1.139(3) . ?
N6 C22 1.136(4) . ?
C1 C2 1.365(3) . ?
C1 C6 1.359(3) . ?
C2 C3 1.392(4) . ?
C2 C15 1.496(4) . ?
C3 H3 0.9500 . ?
C3 C4 1.393(4) . ?
C4 H4 0.9500 . ?
C4 C5 1.386(4) . ?
C5 H5 0.9500 . ?
C5 C6 1.392(3) . ?
C6 C7 1.493(3) . ?
C7 H7A 0.9900 . ?
C7 H7B 0.9900 . ?
C8 H8A 0.9900 . ?
C8 H8B 0.9900 . ?
C8 C9 1.502(3) . ?
C9 C10 1.382(3) . ?
C10 H10 0.9500 . ?
C10 C11 1.386(4) . ?
C11 H11 0.9500 . ?
C11 C12 1.389(3) . ?
C12 H12 0.9500 . ?
C12 C13 1.389(3) . ?
C13 C14 1.502(3) . ?
C14 H14A 0.9900 . ?
C14 H14B 0.9900 . ?
C15 H15A 0.9900 . ?
C15 H15B 0.9900 . ?
C16 H16A 0.9800 . ?
C16 H16B 0.9800 . ?
C16 H16C 0.9800 . ?
C17 H17A 0.9800 . ?
C17 H17B 0.9800 . ?
C17 H17C 0.9800 . ?
C18 C19 1.457(3) . ?
C19 H19A 0.9800 . ?
C19 H19B 0.9800 . ?
C19 H19C 0.9800 . ?
C20 C21 1.451(3) . ?
C21 H21A 0.9800 . ?
C21 H21B 0.9800 . ?
C21 H21C 0.9800 . ?
C22 C23 1.440(4) . ?
C23 H23A 0.9800 . ?
C23 H23B 0.9800 . ?
C23 H23C 0.9800 . ?

loop_
_geom_torsion_atom_site_label_1
_geom_torsion_atom_site_label_2
_geom_torsion_atom_site_label_3
_geom_torsion_atom_site_label_4
_geom_torsion
_geom_torsion_site_symmetry_1
_geom_torsion_site_symmetry_2
_geom_torsion_site_symmetry_3
_geom_torsion_site_symmetry_4
_geom_torsion_publ_flag
Ni1 N1 C9 C8 -6.9(2) . . . . ?
Ni1 N1 C9 C10 178.37(16) . . . . ?
Ni1 N1 C13 C12 -176.47(17) . . . . ?
Ni1 N1 C13 C14 8.1(3) . . . . ?
Ni1 N2 C14 C13 16.4(3) . . . . ?
Ni1 N2 C15 C2 -31.2(2) . . . . ?
Ni1 N3 C7 C6 15.8(2) . . . . ?
Ni1 N3 C8 C9 -31.71(19) . . . . ?
Ni1 C1 C2 C3 178.72(19) . . . . ?
Ni1 C1 C2 C15 -7.5(3) . . . . ?
Ni1 C1 C6 C5 -178.82(17) . . . . ?
Ni1 C1 C6 C7 7.3(3) . . . . ?
N1 C9 C10 C11 -1.9(3) . . . . ?
N1 C13 C14 N2 -16.8(3) . . . . ?
N3 C8 C9 N1 27.5(3) . . . . ?
N3 C8 C9 C10 -158.2(2) . . . . ?
C1 C2 C3 C4 -1.7(4) . . . . ?
C1 C2 C15 N2 27.6(3) . . . . ?
C1 C6 C7 N3 -15.9(3) . . . . ?
C2 C1 C6 C5 -2.5(4) . . . . ?
C2 C1 C6 C7 -176.5(2) . . . . ?
C2 C3 C4 C5 1.3(4) . . . . ?
C3 C2 C15 N2 -159.4(2) . . . . ?
C3 C4 C5 C6 -1.4(4) . . . . ?
C4 C5 C6 C1 1.9(4) . . . . ?
C4 C5 C6 C7 175.4(2) . . . . ?
C5 C6 C7 N3 170.7(2) . . . . ?
C6 C1 C2 C3 2.4(4) . . . . ?
C6 C1 C2 C15 176.2(2) . . . . ?
C7 N3 C8 C9 85.6(2) . . . . ?
C8 N3 C7 C6 -99.1(2) . . . . ?
C8 C9 C10 C11 -176.0(2) . . . . ?
C9 N1 C13 C12 0.6(3) . . . . ?
C9 N1 C13 C14 -174.8(2) . . . . ?
C9 C10 C11 C12 0.8(3) . . . . ?
C10 C11 C12 C13 1.1(3) . . . . ?
C11 C12 C13 N1 -1.7(3) . . . . ?
C11 C12 C13 C14 173.2(2) . . . . ?
C12 C13 C14 N2 168.1(2) . . . . ?
C13 N1 C9 C8 175.98(19) . . . . ?
C13 N1 C9 C10 1.3(3) . . . . ?
C14 N2 C15 C2 85.2(2) . . . . ?
C15 N2 C14 C13 -98.8(2) . . . . ?
C15 C2 C3 C4 -174.7(3) . . . . ?
C16 N2 C14 C13 140.2(2) . . . . ?
C16 N2 C15 C2 -153.9(2) . . . . ?
C17 N3 C7 C6 141.29(19) . . . . ?
C17 N3 C8 C9 -154.55(18) . . . . ?
